data_2021143
loop_
_publ_author_name
'Ellis, John E.'
'Minyaev, Mikhail E.'
'Nifant'ev, Ilya E.'
'Churakov, Andrei V.'

_publ_section_title
;
 Scandium complexes with the tetraphenylethylene and anthracene dianions
;
_journal_coeditor_code QF3011
_journal_issue 6
_journal_name_full 'Acta Crystallographica Section C'
_journal_page_first 769
_journal_page_last 781
_journal_paper_doi 10.1107/S2053229618007295
_journal_volume 74
_journal_year 2018
_chemical_formula_moiety 'C17 H14'
_chemical_formula_sum 'C17 H14'
_chemical_formula_weight 218.28
_chemical_name_systematic
;
1,4-Diphenylcyclopenta-1,3-diene
;
_space_group_crystal_system monoclinic
_space_group_IT_number 14
_space_group_name_Hall '-P 2yn'
_space_group_name_H-M_alt 'P 1 21/n 1'
_symmetry_space_group_name_Hall '-P 2yn'
_symmetry_space_group_name_H-M 'P 1 21/n 1'
_atom_sites_solution_hydrogens difmap
_atom_sites_solution_primary direct
_atom_sites_solution_secondary difmap
_audit_creation_method SHELXL-2017/1
_cell_angle_alpha 90
_cell_angle_beta 94.3520(10)
_cell_angle_gamma 90
_cell_formula_units_Z 4
_cell_length_a 7.3278(5)
_cell_length_b 5.9440(4)
_cell_length_c 26.6551(18)
_cell_measurement_reflns_used 7599
_cell_measurement_temperature 123(2)
_cell_measurement_theta_max 28.20
_cell_measurement_theta_min 2.79
_cell_volume 1157.65(14)
_computing_cell_refinement
;
SAINT (Bruker, 2003)
;
_computing_data_collection
;
SMART (Bruker, 2003)
;
_computing_data_reduction
;
SAINT (Bruker, 2003)
;
_computing_molecular_graphics
;
SHELXTL (Sheldrick, 2008)
;
_computing_publication_material
;
SHELXTL (Sheldrick, 2008)
;
_computing_structure_refinement
;
SHELXL2017 (Sheldrick, 2015)
;
_computing_structure_solution
;
SIR2002 (Burla <i>et al</i>, 2003)
;
_diffrn_ambient_temperature 123(2)
_diffrn_measured_fraction_theta_full 1.000
_diffrn_measured_fraction_theta_max 0.970
_diffrn_measurement_device_type 'SMART Platform CCD area detector'
_diffrn_measurement_method '\f and \w scans'
_diffrn_radiation_monochromator graphite
_diffrn_radiation_source 'normal-focus sealed tube'
_diffrn_radiation_type MoK\a
_diffrn_radiation_wavelength 0.71073
_diffrn_reflns_av_R_equivalents 0.0828
_diffrn_reflns_limit_h_max 9
_diffrn_reflns_limit_h_min -9
_diffrn_reflns_limit_k_max 7
_diffrn_reflns_limit_k_min -7
_diffrn_reflns_limit_l_max 35
_diffrn_reflns_limit_l_min -33
_diffrn_reflns_number 13442
_diffrn_reflns_theta_full 25.242
_diffrn_reflns_theta_max 28.283
_diffrn_reflns_theta_min 1.532
_exptl_absorpt_coefficient_mu 0.071
_exptl_absorpt_correction_T_max 0.9854
_exptl_absorpt_correction_T_min 0.8287
_exptl_absorpt_correction_type multi-scan
_exptl_absorpt_process_details
;
(SADABS; Bruker, 2003)
;
_exptl_crystal_colour 'pale yellow'
_exptl_crystal_density_diffrn 1.252
_exptl_crystal_density_method 'not measured'
_exptl_crystal_description needle
_exptl_crystal_F_000 464
_exptl_crystal_size_max 0.60
_exptl_crystal_size_mid 0.20
_exptl_crystal_size_min 0.20
_refine_diff_density_max 0.319
_refine_diff_density_min -0.252
_refine_ls_extinction_method none
_refine_ls_goodness_of_fit_ref 1.031
_refine_ls_hydrogen_treatment refall
_refine_ls_matrix_type full
_refine_ls_number_parameters 210
_refine_ls_number_reflns 2788
_refine_ls_number_restraints 0
_refine_ls_restrained_S_all 1.031
_refine_ls_R_factor_all 0.0503
_refine_ls_R_factor_gt 0.0444
_refine_ls_shift/su_max 0.000
_refine_ls_shift/su_mean 0.000
_refine_ls_structure_factor_coef Fsqd
_refine_ls_weighting_details 'w=1/[\s^2^(Fo^2^)+(0.0704P)^2^+0.2815P] where P=(Fo^2^+2Fc^2^)/3'
_refine_ls_weighting_scheme calc
_refine_ls_wR_factor_gt 0.1211
_refine_ls_wR_factor_ref 0.1279
_reflns_number_gt 2406
_reflns_number_total 2788
_reflns_threshold_expression 'I > 2\s(I)'
_cod_data_source_file qf3011sup1.cif
_cod_data_source_block 3a
_cod_database_code 2021143
_shelx_space_group_comment
;
The symmetry employed for this shelxl refinement is uniquely defined
by the following loop, which should always be used as a source of
symmetry information in preference to the above space-group names.
They are only intended as comments.
;
_shelx_estimated_absorpt_t_min 0.959
_shelx_estimated_absorpt_t_max 0.986

loop_
_space_group_symop_operation_xyz
'x, y, z'
'-x+1/2, y+1/2, -z+1/2'
'-x, -y, -z'
'x-1/2, -y-1/2, z-1/2'

loop_
_atom_site_type_symbol
_atom_site_label
_atom_site_fract_x
_atom_site_fract_y
_atom_site_fract_z
_atom_site_U_iso_or_equiv
_atom_site_adp_type
_atom_site_calc_flag
_atom_site_occupancy
C C1 -0.02183(14) 0.46040(18) 0.20306(4) 0.0194(2) Uani d 1
C C2 -0.07683(15) 0.66331(18) 0.22021(4) 0.0220(2) Uani d 1
H H2 -0.122(2) 0.791(2) 0.1996(5) 0.026(3) Uiso d 1
C C3 -0.06521(15) 0.66279(18) 0.27494(4) 0.0218(2) Uani d 1
H H3 -0.1011(19) 0.789(2) 0.2962(5) 0.024(3) Uiso d 1
C C4 -0.00283(14) 0.45997(18) 0.29250(4) 0.0196(2) Uani d 1
C C5 0.03554(15) 0.31609(18) 0.24792(4) 0.0203(2) Uani d 1
H H5A 0.168(2) 0.273(3) 0.2479(6) 0.036(4) Uiso d 1
H H5B -0.032(2) 0.170(2) 0.2473(5) 0.026(3) Uiso d 1
C C6 -0.02328(14) 0.38421(17) 0.15080(4) 0.0191(2) Uani d 1
C C7 0.05654(15) 0.17886(18) 0.13860(4) 0.0218(2) Uani d 1
H H7A 0.117(2) 0.086(2) 0.1654(5) 0.028(3) Uiso d 1
C C8 0.05238(16) 0.10492(19) 0.08895(4) 0.0247(3) Uani d 1
H H8A 0.110(2) -0.037(2) 0.0822(5) 0.025(3) Uiso d 1
C C9 -0.03166(16) 0.2347(2) 0.05055(4) 0.0257(3) Uani d 1
H H9 -0.035(2) 0.183(3) 0.0154(6) 0.038(4) Uiso d 1
C C10 -0.11146(16) 0.4390(2) 0.06201(4) 0.0249(3) Uani d 1
H H10 -0.173(2) 0.532(2) 0.0351(5) 0.029(4) Uiso d 1
C C11 -0.10837(15) 0.51292(19) 0.11145(4) 0.0221(2) Uani d 1
H H11 -0.1680(19) 0.653(2) 0.1185(5) 0.024(3) Uiso d 1
C C12 0.01735(14) 0.38183(17) 0.34475(4) 0.0195(2) Uani d 1
C C13 0.10418(15) 0.17717(18) 0.35739(4) 0.0219(2) Uani d 1
H H13 0.157(2) 0.085(2) 0.3308(6) 0.033(4) Uiso d 1
C C14 0.12069(15) 0.10045(19) 0.40687(4) 0.0240(3) Uani d 1
H H14 0.181(2) -0.041(2) 0.4144(5) 0.030(4) Uiso d 1
C C15 0.04995(16) 0.2269(2) 0.44469(4) 0.0246(3) Uani d 1
H H15 0.059(2) 0.169(2) 0.4800(6) 0.033(4) Uiso d 1
C C16 -0.03760(16) 0.4298(2) 0.43276(4) 0.0253(3) Uani d 1
H H16 -0.091(2) 0.519(2) 0.4583(5) 0.030(4) Uiso d 1
C C17 -0.05411(15) 0.50682(19) 0.38350(4) 0.0225(2) Uani d 1
H H17 -0.116(2) 0.648(2) 0.3761(5) 0.027(3) Uiso d 1

loop_
_atom_site_aniso_label
_atom_site_aniso_U_11
_atom_site_aniso_U_22
_atom_site_aniso_U_33
_atom_site_aniso_U_12
_atom_site_aniso_U_13
_atom_site_aniso_U_23
C1 0.0159(5) 0.0223(5) 0.0201(5) -0.0014(4) 0.0016(4) 0.0010(4)
C2 0.0217(5) 0.0217(5) 0.0226(5) 0.0003(4) 0.0012(4) 0.0018(4)
C3 0.0221(5) 0.0217(5) 0.0218(5) 0.0004(4) 0.0023(4) -0.0018(4)
C4 0.0170(5) 0.0219(5) 0.0199(5) -0.0011(4) 0.0010(4) -0.0015(4)
C5 0.0207(5) 0.0217(5) 0.0184(5) 0.0023(4) 0.0012(4) -0.0001(4)
C6 0.0164(5) 0.0213(5) 0.0196(5) -0.0021(4) 0.0019(4) 0.0010(4)
C7 0.0217(5) 0.0234(5) 0.0202(5) 0.0010(4) 0.0018(4) 0.0015(4)
C8 0.0257(6) 0.0233(5) 0.0255(6) 0.0008(4) 0.0045(4) -0.0023(4)
C9 0.0276(6) 0.0298(6) 0.0197(5) -0.0030(5) 0.0018(4) -0.0029(4)
C10 0.0253(6) 0.0283(6) 0.0205(5) -0.0005(4) -0.0009(4) 0.0032(4)
C11 0.0211(5) 0.0226(5) 0.0226(5) 0.0011(4) 0.0010(4) 0.0010(4)
C12 0.0169(5) 0.0219(5) 0.0194(5) -0.0013(4) 0.0000(4) -0.0012(4)
C13 0.0212(5) 0.0230(5) 0.0214(5) 0.0017(4) 0.0008(4) -0.0020(4)
C14 0.0242(5) 0.0233(5) 0.0241(6) 0.0008(4) -0.0008(4) 0.0021(4)
C15 0.0249(5) 0.0288(6) 0.0197(5) -0.0022(4) -0.0011(4) 0.0013(4)
C16 0.0264(6) 0.0294(6) 0.0200(5) 0.0022(4) 0.0008(4) -0.0040(4)
C17 0.0228(5) 0.0231(5) 0.0213(5) 0.0027(4) -0.0005(4) -0.0025(4)

loop_
_atom_type_symbol
_atom_type_description
_atom_type_scat_dispersion_real
_atom_type_scat_dispersion_imag
_atom_type_scat_source
C C 0.0033 0.0016 'International Tables Vol C Tables 4.2.6.8 and 6.1.1.4'
H H 0.0000 0.0000 'International Tables Vol C Tables 4.2.6.8 and 6.1.1.4'

loop_
_geom_angle_atom_site_label_1
_geom_angle_atom_site_label_2
_geom_angle_atom_site_label_3
_geom_angle
C2 C1 C6 127.76(10)
C2 C1 C5 108.07(9)
C6 C1 C5 124.12(9)
C1 C2 C3 109.78(9)
C1 C2 H2 126.4(8)
C3 C2 H2 123.8(8)
C4 C3 C2 109.85(9)
C4 C3 H3 125.0(8)
C2 C3 H3 125.1(8)
C3 C4 C12 127.98(10)
C3 C4 C5 108.03(9)
C12 C4 C5 123.92(9)
C1 C5 C4 104.19(9)
C1 C5 H5A 111.0(9)
C4 C5 H5A 112.6(9)
C1 C5 H5B 112.0(8)
C4 C5 H5B 112.7(8)
H5A C5 H5B 104.6(12)
C7 C6 C11 118.04(10)
C7 C6 C1 121.11(9)
C11 C6 C1 120.83(10)
C8 C7 C6 121.03(10)
C8 C7 H7A 119.4(8)
C6 C7 H7A 119.6(8)
C9 C8 C7 120.14(10)
C9 C8 H8A 121.6(8)
C7 C8 H8A 118.3(8)
C8 C9 C10 119.55(10)
C8 C9 H9 120.4(9)
C10 C9 H9 120.0(9)
C11 C10 C9 120.52(10)
C11 C10 H10 119.1(8)
C9 C10 H10 120.4(8)
C10 C11 C6 120.72(10)
C10 C11 H11 118.9(8)
C6 C11 H11 120.4(8)
C13 C12 C17 118.02(10)
C13 C12 C4 120.98(10)
C17 C12 C4 120.98(10)
C14 C13 C12 121.14(10)
C14 C13 H13 118.9(8)
C12 C13 H13 119.9(8)
C15 C14 C13 120.00(10)
C15 C14 H14 120.8(8)
C13 C14 H14 119.2(8)
C14 C15 C16 119.61(10)
C14 C15 H15 119.6(8)
C16 C15 H15 120.8(8)
C17 C16 C15 120.54(10)
C17 C16 H16 118.3(9)
C15 C16 H16 121.1(9)
C16 C17 C12 120.69(10)
C16 C17 H17 119.0(8)
C12 C17 H17 120.3(8)

loop_
_geom_bond_atom_site_label_1
_geom_bond_atom_site_label_2
_geom_bond_distance
_geom_bond_publ_flag
C1 C2 1.3615(15) y
C2 C3 1.4548(16) y
C3 C4 1.3598(15) y
C4 C5 1.5077(14) y
C1 C5 1.5051(14) y
C1 C6 1.4641(14) y
C4 C12 1.4651(14) y
C2 H2 0.978(14) ?
C3 H3 0.988(13) ?
C5 H5A 1.003(17) ?
C5 H5B 0.998(15) ?
C6 C7 1.4023(15) ?
C6 C11 1.4053(15) ?
C7 C8 1.3928(15) ?
C7 H7A 0.982(14) ?
C8 C9 1.3878(16) ?
C8 H8A 0.968(14) ?
C9 C10 1.3920(17) ?
C9 H9 0.984(16) ?
C10 C11 1.3877(15) ?
C10 H10 0.987(14) ?
C11 H11 0.963(14) ?
C12 C13 1.4020(15) ?
C12 C17 1.4053(15) ?
C13 C14 1.3921(15) ?
C13 H13 0.998(15) ?
C14 C15 1.3888(16) ?
C14 H14 0.964(14) ?
C15 C16 1.3915(16) ?
C15 H15 0.999(15) ?
C16 C17 1.3873(15) ?
C16 H16 0.967(15) ?
C17 H17 0.969(14) ?

loop_
_geom_torsion_atom_site_label_1
_geom_torsion_atom_site_label_2
_geom_torsion_atom_site_label_3
_geom_torsion_atom_site_label_4
_geom_torsion
C6 C1 C2 C3 175.73(10)
C5 C1 C2 C3 -1.74(13)
C1 C2 C3 C4 0.04(13)
C2 C3 C4 C12 -175.42(10)
C2 C3 C4 C5 1.67(12)
C2 C1 C5 C4 2.63(12)
C6 C1 C5 C4 -174.95(9)
C3 C4 C5 C1 -2.61(11)
C12 C4 C5 C1 174.63(9)
C2 C1 C6 C7 172.91(11)
C5 C1 C6 C7 -9.99(16)
C2 C1 C6 C11 -8.46(17)
C5 C1 C6 C11 168.64(10)
C11 C6 C7 C8 0.27(16)
C1 C6 C7 C8 178.93(10)
C6 C7 C8 C9 -0.03(17)
C7 C8 C9 C10 0.07(18)
C8 C9 C10 C11 -0.35(18)
C9 C10 C11 C6 0.60(17)
C7 C6 C11 C10 -0.55(16)
C1 C6 C11 C10 -179.22(10)
C3 C4 C12 C13 -172.37(11)
C5 C4 C12 C13 10.96(16)
C3 C4 C12 C17 9.37(17)
C5 C4 C12 C17 -167.30(10)
C17 C12 C13 C14 -0.52(16)
C4 C12 C13 C14 -178.83(10)
C12 C13 C14 C15 0.23(17)
C13 C14 C15 C16 0.15(17)
C14 C15 C16 C17 -0.22(17)
C15 C16 C17 C12 -0.08(17)
C13 C12 C17 C16 0.45(16)
C4 C12 C17 C16 178.76(10)

_cod_database_fobs_code 2021143
